data_4500161
loop_
_publ_author_name
'Braun, Doris E.'
'Karamertzanis, Panagiotis G.'
'Arlin, Jean-Baptiste'
'Florence, Alastair J.'
'Kahlenberg, Volker'
'Tocher, Derek A.'
'Griesser, Ulrich J.'
'Price, Sarah L.'

_publ_section_title
;
 Solid-State Forms of \b-Resorcylic Acid: How Exhaustive Should a
 Polymorph Screen Be?
;
_journal_issue 1
_journal_name_full 'Crystal growth &amp; design'
_journal_page_first 210
_journal_page_last 220
_journal_paper_doi 10.1021/cg101162a
_journal_volume 11
_journal_year 2011
_chemical_formula_moiety '2(C7 H6 O4), C2 H6 O S'
_chemical_formula_sum 'C16 H18 O9 S'
_chemical_formula_weight 386.36
_chemical_name_common 'beta resoryclic DMSO hemisolvate'
_chemical_name_systematic '2,4-hidyroxybenzoic acid DMSO hemisolvate'
_space_group_IT_number 19
_symmetry_cell_setting orthorhombic
_symmetry_space_group_name_Hall 'P 2ac 2ab'
_symmetry_space_group_name_H-M 'P 21 21 21'
_atom_sites_solution_hydrogens geom
_atom_sites_solution_primary direct
_atom_sites_solution_secondary difmap
_audit_conform_dict_location ftp://ftp.iucr.org/pub/cif_core.dic
_audit_conform_dict_name cif_core.dic
_audit_conform_dict_version 2.3
_audit_creation_date 2010-05-27T10:39:19-00:00
_audit_creation_method 'WinGX routine CIF_UPDATE'
_cell_angle_alpha 90
_cell_angle_beta 90
_cell_angle_gamma 90
_cell_formula_units_Z 4
_cell_length_a 6.39832(12)
_cell_length_b 11.7099(3)
_cell_length_c 23.2362(5)
_cell_measurement_reflns_used 6563
_cell_measurement_temperature 173(2)
_cell_measurement_theta_max 28.464
_cell_measurement_theta_min 3.1494
_cell_volume 1740.94(7)
_computing_cell_refinement
;
        CrysAlis RED, Oxford Diffraction Ltd.,
        Version 1.171.32.24 (release 21-04-2008 CrysAlis171 .NET)
        (compiled Apr 21 2008,18:23:10)
;
_computing_data_collection
;
        CrysAlis CCD, Oxford Diffraction Ltd.,
        Version 1.171.32.24 (release 21-04-2008 CrysAlis171 .NET)
        (compiled Apr 21 2008,18:23:10)
;
_computing_data_reduction
;
        CrysAlis RED, Oxford Diffraction Ltd.,
        Version 1.171.32.24 (release 21-04-2008 CrysAlis171 .NET)
        (compiled Apr 21 2008,18:23:10)
;
_computing_structure_refinement 'SHELXL-97 (Sheldrick, 1997)'
_computing_structure_solution 'SIR2002 (Burla et al., 2002)'
_diffrn_ambient_temperature 173(2)
_diffrn_detector_area_resol_mean 10.3822
_diffrn_measured_fraction_theta_full 0.996
_diffrn_measured_fraction_theta_max 0.996
_diffrn_measurement_device_type 'Oxford diffraction GEMINI R ULTRA'
_diffrn_measurement_method '\w scans'
_diffrn_orient_matrix_UB_11 -0.0082428086
_diffrn_orient_matrix_UB_12 0.0194012496
_diffrn_orient_matrix_UB_13 -0.0288132714
_diffrn_orient_matrix_UB_21 -0.0061561137
_diffrn_orient_matrix_UB_22 -0.0573519272
_diffrn_orient_matrix_UB_23 -0.009657181
_diffrn_orient_matrix_UB_31 -0.110402888
_diffrn_orient_matrix_UB_32 0.0017515071
_diffrn_orient_matrix_UB_33 0.0026989795
_diffrn_radiation_monochromator graphite
_diffrn_radiation_type MoK\a
_diffrn_radiation_wavelength 0.71073
_diffrn_reflns_av_R_equivalents 0.032
_diffrn_reflns_av_unetI/netI 0.0337
_diffrn_reflns_limit_h_max 7
_diffrn_reflns_limit_h_min -7
_diffrn_reflns_limit_k_max 14
_diffrn_reflns_limit_k_min -12
_diffrn_reflns_limit_l_max 23
_diffrn_reflns_limit_l_min -28
_diffrn_reflns_number 11590
_diffrn_reflns_theta_full 25.99
_diffrn_reflns_theta_max 25.99
_diffrn_reflns_theta_min 3.15
_exptl_absorpt_coefficient_mu 0.234
_exptl_absorpt_correction_T_max 0.93
_exptl_absorpt_correction_T_min 0.8779
_exptl_absorpt_correction_type multi-scan
_exptl_absorpt_process_details
;
        CrysAlis RED, Oxford Diffraction Ltd.,
        Version 1.171.32.24 (release 21-04-2008 CrysAlis171 .NET)
        (compiled Apr 21 2008,18:23:10)
        Empirical absorption correction using spherical harmonics,
 implemented in SCALE3 ABSPACK scaling algorithm.
;
_exptl_crystal_colour colourless
_exptl_crystal_density_diffrn 1.474
_exptl_crystal_density_method 'not measured'
_exptl_crystal_description fragment
_exptl_crystal_F_000 808
_exptl_crystal_size_max 0.4
_exptl_crystal_size_mid 0.32
_exptl_crystal_size_min 0.3
_refine_diff_density_max 0.617
_refine_diff_density_min -0.238
_refine_diff_density_rms 0.047
_refine_ls_abs_structure_details 'Flack H D (1983), Acta Cryst. A39, 876-881'
_refine_ls_abs_structure_Flack 0.15(9)
_refine_ls_extinction_method none
_refine_ls_goodness_of_fit_ref 1.019
_refine_ls_hydrogen_treatment mixed
_refine_ls_matrix_type full
_refine_ls_number_parameters 261
_refine_ls_number_reflns 3400
_refine_ls_number_restraints 1
_refine_ls_restrained_S_all 1.02
_refine_ls_R_factor_all 0.0431
_refine_ls_R_factor_gt 0.0367
_refine_ls_shift/su_max 0.004
_refine_ls_shift/su_mean 0
_refine_ls_structure_factor_coef Fsqd
_refine_ls_weighting_details 'calc w=1/[\s^2^(Fo^2^)+(0.0574P)^2^+0.0000P] where P=(Fo^2^+2Fc^2^)/3'
_refine_ls_weighting_scheme calc
_refine_ls_wR_factor_gt 0.0863
_refine_ls_wR_factor_ref 0.0887
_reflns_number_gt 3014
_reflns_number_total 3400
_reflns_threshold_expression >2sigma(I)
_cod_data_source_file cg101162a_si_005.cif
_cod_data_source_block bra_dmso_1
_cod_database_code 4500161

loop_
_symmetry_equiv_pos_as_xyz
'x, y, z'
'-x+1/2, -y, z+1/2'
'x+1/2, -y+1/2, -z'
'-x, y+1/2, -z+1/2'

loop_
_atom_site_label
_atom_site_type_symbol
_atom_site_fract_x
_atom_site_fract_y
_atom_site_fract_z
_atom_site_U_iso_or_equiv
_atom_site_adp_type
_atom_site_occupancy
_atom_site_symmetry_multiplicity
_atom_site_calc_flag
_atom_site_refinement_flags
S S 0.38657(9) 0.21771(5) 0.21540(2) 0.02708(15) Uani 1 1 d .
O6 O -0.0974(2) 0.08137(13) 0.54965(6) 0.0262(3) Uani 1 1 d .
O1 O 0.5618(3) 0.10327(15) 0.48694(7) 0.0306(4) Uani 1 1 d .
H1 H 0.661(4) 0.098(2) 0.5037(11) 0.032(8) Uiso 1 1 d .
O2 O 0.6280(2) -0.07940(13) 0.46424(7) 0.0261(3) Uani 1 1 d .
O7 O 0.1333(3) 0.19090(13) 0.62063(7) 0.0321(4) Uani 1 1 d .
H8 H 0.007(5) 0.177(3) 0.5971(15) 0.069(10) Uiso 1 1 d .
O8 O 0.7634(3) 0.01569(15) 0.68062(8) 0.0310(4) Uani 1 1 d D
H9 H 0.765(4) 0.0697(18) 0.7003(11) 0.040(9) Uiso 1 1 d D
O4 O -0.2364(2) 0.00919(15) 0.33674(7) 0.0310(4) Uani 1 1 d .
H3 H -0.246(5) -0.050(3) 0.3149(15) 0.063(10) Uiso 1 1 d .
O3 O 0.3771(3) -0.18466(13) 0.39426(7) 0.0344(4) Uani 1 1 d .
H2 H 0.502(5) -0.174(3) 0.4180(14) 0.065(10) Uiso 1 1 d .
O5 O -0.0184(3) -0.09814(14) 0.52557(7) 0.0281(4) Uani 1 1 d .
H7 H -0.133(4) -0.091(2) 0.5063(11) 0.031(7) Uiso 1 1 d .
C7 C 0.5149(3) 0.0071(2) 0.46070(9) 0.0223(5) Uani 1 1 d .
C4 C -0.0543(3) 0.0056(2) 0.36668(9) 0.0225(5) Uani 1 1 d .
C8 C 0.2120(3) -0.00013(19) 0.58709(9) 0.0230(5) Uani 1 1 d .
O9 O 0.2728(2) 0.32576(14) 0.23435(7) 0.0359(4) Uani 1 1 d .
C13 C 0.3561(3) -0.09039(19) 0.58757(9) 0.0247(5) Uani 1 1 d .
H12 H 0.3265 -0.1573 0.5659 0.03 Uiso 1 1 calc R
C12 C 0.5382(3) -0.08471(19) 0.61833(10) 0.0255(5) Uani 1 1 d .
H11 H 0.6345 -0.1465 0.6176 0.031 Uiso 1 1 calc R
C14 C 0.0213(3) -0.0023(2) 0.55295(9) 0.0223(5) Uani 1 1 d .
C2 C 0.2596(3) -0.08897(18) 0.39675(9) 0.0222(5) Uani 1 1 d .
C9 C 0.2598(3) 0.09835(18) 0.61950(9) 0.0218(4) Uani 1 1 d .
C1 C 0.3202(3) 0.00771(19) 0.42806(9) 0.0217(5) Uani 1 1 d .
C11 C 0.5808(3) 0.01313(19) 0.65079(9) 0.0230(5) Uani 1 1 d .
C5 C 0.0016(3) 0.10223(19) 0.39856(10) 0.0258(5) Uani 1 1 d .
H5 H -0.0881 0.1668 0.3997 0.031 Uiso 1 1 calc R
C6 C 0.1867(3) 0.1029(2) 0.42816(9) 0.0236(5) Uani 1 1 d .
H6 H 0.2256 0.1692 0.4492 0.028 Uiso 1 1 calc R
C10 C 0.4419(3) 0.10400(19) 0.65156(10) 0.0232(5) Uani 1 1 d .
H10 H 0.4716 0.1699 0.674 0.028 Uiso 1 1 calc R
C3 C 0.0721(3) -0.08932(19) 0.36621(10) 0.0242(5) Uani 1 1 d .
H4 H 0.0317 -0.1552 0.3451 0.029 Uiso 1 1 calc R
C15 C 0.2994(4) 0.1087(2) 0.26227(12) 0.0415(6) Uani 1 1 d .
H15A H 0.3223 0.1323 0.3022 0.062 Uiso 1 1 calc R
H15B H 0.3775 0.0384 0.2546 0.062 Uiso 1 1 calc R
H15C H 0.15 0.0951 0.256 0.062 Uiso 1 1 calc R
C16 C 0.6441(3) 0.2327(2) 0.24331(11) 0.0316(5) Uani 1 1 d .
H16A H 0.7125 0.2983 0.2251 0.047 Uiso 1 1 calc R
H16B H 0.7244 0.1632 0.2352 0.047 Uiso 1 1 calc R
H16C H 0.6373 0.2447 0.285 0.047 Uiso 1 1 calc R

loop_
_atom_site_aniso_label
_atom_site_aniso_U_11
_atom_site_aniso_U_22
_atom_site_aniso_U_33
_atom_site_aniso_U_23
_atom_site_aniso_U_13
_atom_site_aniso_U_12
S 0.0291(3) 0.0313(3) 0.0209(3) -0.0023(2) -0.0005(2) -0.0028(2)
O6 0.0249(7) 0.0283(9) 0.0255(8) -0.0017(7) -0.0025(7) -0.0009(7)
O1 0.0255(9) 0.0322(10) 0.0341(10) -0.0054(8) -0.0067(8) -0.0035(8)
O2 0.0218(7) 0.0304(9) 0.0262(8) -0.0033(7) -0.0014(7) 0.0010(7)
O7 0.0299(8) 0.0294(9) 0.0371(10) -0.0056(7) -0.0085(8) 0.0052(8)
O8 0.0258(8) 0.0331(10) 0.0342(9) -0.0011(8) -0.0068(7) 0.0028(8)
O4 0.0248(8) 0.0345(10) 0.0336(9) 0.0003(8) -0.0066(7) 0.0027(7)
O3 0.0302(8) 0.0285(9) 0.0445(10) -0.0098(7) -0.0128(8) 0.0067(8)
O5 0.0262(8) 0.0278(9) 0.0304(9) -0.0043(8) -0.0052(7) -0.0047(7)
C7 0.0223(10) 0.0248(12) 0.0199(11) -0.0028(9) 0.0065(9) -0.0086(10)
C4 0.0172(10) 0.0288(12) 0.0214(11) 0.0047(10) 0.0030(8) -0.0027(9)
C8 0.0236(10) 0.0258(12) 0.0194(10) 0.0010(9) 0.0059(9) -0.0054(10)
O9 0.0341(8) 0.0379(10) 0.0356(9) 0.0010(7) -0.0013(7) 0.0095(8)
C13 0.0287(11) 0.0216(11) 0.0238(11) 0.0004(9) 0.0053(9) -0.0048(10)
C12 0.0240(10) 0.0242(12) 0.0284(12) 0.0065(10) 0.0064(9) 0.0024(9)
C14 0.0226(10) 0.0265(12) 0.0178(11) 0.0017(10) 0.0059(9) -0.0081(10)
C2 0.0206(10) 0.0234(11) 0.0226(11) -0.0013(9) 0.0031(9) -0.0008(9)
C9 0.0206(10) 0.0225(11) 0.0222(11) 0.0019(9) 0.0044(9) 0.0004(9)
C1 0.0218(10) 0.0242(12) 0.0192(11) 0.0021(9) 0.0030(8) -0.0049(9)
C11 0.0193(10) 0.0293(12) 0.0204(11) 0.0065(9) 0.0016(9) -0.0030(9)
C5 0.0239(11) 0.0232(12) 0.0303(12) 0.0040(10) 0.0052(9) 0.0047(10)
C6 0.0277(11) 0.0219(11) 0.0212(11) -0.0006(9) 0.0061(9) -0.0044(9)
C10 0.0246(11) 0.0229(12) 0.0220(11) -0.0009(9) -0.0004(9) -0.0015(9)
C3 0.0244(11) 0.0225(11) 0.0257(12) -0.0014(9) 0.0016(9) -0.0024(9)
C15 0.0412(13) 0.0371(14) 0.0463(15) 0.0050(12) 0.0031(12) -0.0115(12)
C16 0.0260(11) 0.0344(13) 0.0342(13) -0.0062(11) 0.0015(10) -0.0006(10)

loop_
_atom_type_symbol
_atom_type_description
_atom_type_scat_dispersion_real
_atom_type_scat_dispersion_imag
_atom_type_scat_source
C C 0.0033 0.0016 'International Tables Vol C Tables 4.2.6.8 and 6.1.1.4'
H H 0 0 'International Tables Vol C Tables 4.2.6.8 and 6.1.1.4'
O O 0.0106 0.006 'International Tables Vol C Tables 4.2.6.8 and 6.1.1.4'
S S 0.1246 0.1234 'International Tables Vol C Tables 4.2.6.8 and 6.1.1.4'

loop_
_geom_angle_atom_site_label_1
_geom_angle_atom_site_label_2
_geom_angle_atom_site_label_3
_geom_angle
O9 S C15 105.70(11)
O9 S C16 104.79(10)
C15 S C16 97.97(12)
C7 O1 H1 111(2)
C9 O7 H8 110.3(18)
C11 O8 H9 109(2)
C4 O4 H3 110(2)
C2 O3 H2 108.9(19)
C14 O5 H7 109.8(17)
O2 C7 O1 122.14(19)
O2 C7 C1 122.26(19)
O1 C7 C1 115.6(2)
O4 C4 C3 121.7(2)
O4 C4 C5 117.8(2)
C3 C4 C5 120.50(19)
C13 C8 C9 117.99(19)
C13 C8 C14 122.8(2)
C9 C8 C14 119.2(2)
C12 C13 C8 121.8(2)
C12 C13 H12 119.1
C8 C13 H12 119.1
C13 C12 C11 119.2(2)
C13 C12 H11 120.4
C11 C12 H11 120.4
O6 C14 O5 121.72(19)
O6 C14 C8 122.1(2)
O5 C14 C8 116.2(2)
O3 C2 C3 117.06(19)
O3 C2 C1 122.59(19)
C3 C2 C1 120.3(2)
O7 C9 C10 117.05(19)
O7 C9 C8 122.37(18)
C10 C9 C8 120.58(19)
C2 C1 C6 118.31(19)
C2 C1 C7 120.2(2)
C6 C1 C7 121.48(19)
O8 C11 C10 121.8(2)
O8 C11 C12 117.43(19)
C10 C11 C12 120.72(19)
C6 C5 C4 119.5(2)
C6 C5 H5 120.3
C4 C5 H5 120.3
C5 C6 C1 121.3(2)
C5 C6 H6 119.3
C1 C6 H6 119.3
C9 C10 C11 119.7(2)
C9 C10 H10 120.1
C11 C10 H10 120.1
C4 C3 C2 120.0(2)
C4 C3 H4 120
C2 C3 H4 120
S C15 H15A 109.5
S C15 H15B 109.5
H15A C15 H15B 109.5
S C15 H15C 109.5
H15A C15 H15C 109.5
H15B C15 H15C 109.5
S C16 H16A 109.5
S C16 H16B 109.5
H16A C16 H16B 109.5
S C16 H16C 109.5
H16A C16 H16C 109.5
H16B C16 H16C 109.5

loop_
_geom_bond_atom_site_label_1
_geom_bond_atom_site_label_2
_geom_bond_distance
S O9 1.5246(17)
S C15 1.768(3)
S C16 1.780(2)
O6 C14 1.242(3)
O1 C7 1.315(3)
O1 H1 0.75(3)
O2 C7 1.248(3)
O7 C9 1.353(2)
O7 H8 0.99(3)
O8 C11 1.359(3)
O8 H9 0.781(17)
O4 C4 1.357(2)
O4 H3 0.86(3)
O3 C2 1.351(3)
O3 H2 0.98(3)
O5 C14 1.314(3)
O5 H7 0.86(3)
C7 C1 1.458(3)
C4 C3 1.375(3)
C4 C5 1.399(3)
C8 C13 1.402(3)
C8 C9 1.411(3)
C8 C14 1.456(3)
C13 C12 1.369(3)
C13 H12 0.95
C12 C11 1.398(3)
C12 H11 0.95
C2 C3 1.393(3)
C2 C1 1.400(3)
C9 C10 1.384(3)
C1 C6 1.405(3)
C11 C10 1.386(3)
C5 C6 1.370(3)
C5 H5 0.95
C6 H6 0.95
C10 H10 0.95
C3 H4 0.95
C15 H15A 0.98
C15 H15B 0.98
C15 H15C 0.98
C16 H16A 0.98
C16 H16B 0.98
C16 H16C 0.98

loop_
_geom_torsion_atom_site_label_1
_geom_torsion_atom_site_label_2
_geom_torsion_atom_site_label_3
_geom_torsion_atom_site_label_4
_geom_torsion
C9 C8 C13 C12 0.1(3)
C14 C8 C13 C12 177.54(19)
C8 C13 C12 C11 0.8(3)
C13 C8 C14 O6 -174.7(2)
C9 C8 C14 O6 2.8(3)
C13 C8 C14 O5 5.1(3)
C9 C8 C14 O5 -177.40(19)
C13 C8 C9 O7 178.35(19)
C14 C8 C9 O7 0.8(3)
C13 C8 C9 C10 -1.2(3)
C14 C8 C9 C10 -178.79(19)
O3 C2 C1 C6 -179.76(18)
C3 C2 C1 C6 0.6(3)
O3 C2 C1 C7 -1.3(3)
C3 C2 C1 C7 179.03(19)
O2 C7 C1 C2 -3.4(3)
O1 C7 C1 C2 177.63(19)
O2 C7 C1 C6 174.99(19)
O1 C7 C1 C6 -4.0(3)
C13 C12 C11 O8 -179.83(19)
C13 C12 C11 C10 -0.6(3)
O4 C4 C5 C6 -178.36(19)
C3 C4 C5 C6 1.8(3)
C4 C5 C6 C1 -1.2(3)
C2 C1 C6 C5 0.0(3)
C7 C1 C6 C5 -178.4(2)
O7 C9 C10 C11 -178.13(18)
C8 C9 C10 C11 1.5(3)
O8 C11 C10 C9 178.65(19)
C12 C11 C10 C9 -0.5(3)
O4 C4 C3 C2 178.93(19)
C5 C4 C3 C2 -1.2(3)
O3 C2 C3 C4 -179.64(19)
C1 C2 C3 C4 0.0(3)

loop_
_cod_related_entry_id
_cod_related_entry_database
_cod_related_entry_code
1 ChemSpider 30661277
